data_7248324
loop_
_publ_author_name
'Nowicki, Krzysztof'
'Krajewska, Joanna'
'St\;epniewski, Tomasz'
'Wielechowska, Monika'
'Wi\'nska, Patrycja'
'Kaczmarczyk, Anna'
'Korpowska, Julia'
'Selent, Jana'
'Marek-Urban, Paulina H.'
'Durka, Krzysztof'
'Wozniak, Krzysztof'
'Laudy, Agnieszka E.'
'Luli\'nski, Sergiusz'

_publ_section_title
;
 Exploiting thiol-functionalized benzosiloxaboroles for achieving diverse
 substitution patterns -- synthesis, characterization and biological
 evaluation of promising antibacterial agents
;
_journal_name_full 'RSC Medicinal Chemistry'
_journal_paper_doi 10.1039/D4MD00061G
_journal_year 2024
_chemical_formula_moiety 'C8 H8 B Cl F2 O4 S Si'
_chemical_formula_sum 'C8 H8 B Cl F2 O4 S Si'
_chemical_formula_weight 312.55
_space_group_crystal_system monoclinic
_space_group_IT_number 14
_space_group_name_Hall '-P 2ybc'
_space_group_name_H-M_alt 'P 1 21/c 1'
_atom_sites_solution_hydrogens mixed
_audit_creation_method SHELXL-2013
_audit_update_record
;
2023-04-25 deposited with the CCDC.	2024-03-19 downloaded from the CCDC.
;
_cell_angle_alpha 90
_cell_angle_beta 119.008(3)
_cell_angle_gamma 90
_cell_formula_units_Z 4
_cell_length_a 12.2732(3)
_cell_length_b 10.00400(10)
_cell_length_c 11.9960(3)
_cell_measurement_reflns_used 9585
_cell_measurement_temperature 100(2)
_cell_measurement_theta_max 76.4040
_cell_measurement_theta_min 4.0910
_cell_volume 1288.11(6)
_computing_cell_refinement 'CrysAlisPro 1.171.40.67a (Rigaku OD, 2019)'
_computing_data_collection 'CrysAlisPro 1.171.40.67a (Rigaku OD, 2019)'
_computing_data_reduction 'CrysAlisPro 1.171.40.67a (Rigaku OD, 2019)'
_computing_structure_refinement 'SHELXL-2013 (Sheldrick, 2013)'
_diffrn_ambient_environment N~2~
_diffrn_ambient_temperature 99.99(10)
_diffrn_detector 'CCD plate'
_diffrn_detector_area_resol_mean 5.2195
_diffrn_detector_type Atlas
_diffrn_measured_fraction_theta_full 0.993
_diffrn_measured_fraction_theta_max 0.979
_diffrn_measurement_device 'four-circle diffractometer'
_diffrn_measurement_device_type 'SuperNova, Dual, Cu at home/near, Atlas'
_diffrn_radiation_monochromator mirror
_diffrn_radiation_probe x-ray
_diffrn_radiation_type 'Cu K\a'
_diffrn_radiation_wavelength 1.54184
_diffrn_reflns_av_R_equivalents 0.0222
_diffrn_reflns_av_unetI/netI 0.0146
_diffrn_reflns_Laue_measured_fraction_full 0.993
_diffrn_reflns_Laue_measured_fraction_max 0.979
_diffrn_reflns_limit_h_max 14
_diffrn_reflns_limit_h_min -15
_diffrn_reflns_limit_k_max 12
_diffrn_reflns_limit_k_min -12
_diffrn_reflns_limit_l_max 15
_diffrn_reflns_limit_l_min -14
_diffrn_reflns_number 13035
_diffrn_reflns_point_group_measured_fraction_full 0.993
_diffrn_reflns_point_group_measured_fraction_max 0.979
_diffrn_reflns_theta_full 67.679
_diffrn_reflns_theta_max 76.578
_diffrn_reflns_theta_min 4.119
_diffrn_source 'micro-focus sealed X-ray tube'
_diffrn_source_type 'SuperNova (Cu) X-ray Source'
_exptl_absorpt_coefficient_mu 5.328
_exptl_absorpt_correction_T_max 1.000
_exptl_absorpt_correction_T_min 0.940
_exptl_absorpt_correction_type gaussian
_exptl_absorpt_process_details
;
CrysAlisPro 1.171.40.67a (Rigaku Oxford Diffraction, 2019)
Numerical absorption correction based on gaussian integration over
			a multifaceted crystal model
Empirical absorption correction using spherical harmonics,
 implemented in SCALE3 ABSPACK scaling algorithm.
;
_exptl_crystal_colour colourless
_exptl_crystal_density_diffrn 1.612
_exptl_crystal_description block
_exptl_crystal_F_000 632
_exptl_crystal_size_max 0.112
_exptl_crystal_size_mid 0.092
_exptl_crystal_size_min 0.068
_refine_diff_density_max 0.372
_refine_diff_density_min -0.378
_refine_diff_density_rms 0.049
_refine_ls_extinction_method none
_refine_ls_goodness_of_fit_ref 1.075
_refine_ls_hydrogen_treatment mixed
_refine_ls_matrix_type full
_refine_ls_number_parameters 166
_refine_ls_number_reflns 2660
_refine_ls_number_restraints 1
_refine_ls_restrained_S_all 1.075
_refine_ls_R_factor_all 0.0253
_refine_ls_R_factor_gt 0.0238
_refine_ls_shift/su_max 0.001
_refine_ls_shift/su_mean 0.000
_refine_ls_structure_factor_coef Fsqd
_refine_ls_weighting_details 'w=1/[\s^2^(Fo^2^)+(0.0346P)^2^+0.6733P] where P=(Fo^2^+2Fc^2^)/3'
_refine_ls_weighting_scheme calc
_refine_ls_wR_factor_gt 0.0655
_refine_ls_wR_factor_ref 0.0668
_reflns_Friedel_coverage 0.000
_reflns_number_gt 2522
_reflns_number_total 2660
_reflns_threshold_expression 'I > 2\s(I)'
_cod_data_source_file d4md00061g2.cif
_cod_data_source_block 24
_cod_original_sg_symbol_H-M 'P 21/c'
_cod_database_code 7248324
_shelx_space_group_comment
;
The symmetry employed for this shelxl refinement is uniquely defined
by the following loop, which should always be used as a source of
symmetry information in preference to the above space-group names.
They are only intended as comments.
;
_oxdiff_exptl_absorpt_empirical_full_min 0.814
_oxdiff_exptl_absorpt_empirical_full_max 1.308
_oxdiff_exptl_absorpt_empirical_details
;
Empirical correction (ABSPACK) includes:
- Absorption correction using spherical harmonics
- Frame scaling
;
_shelxl_version_number 2013-4

loop_
_space_group_symop_operation_xyz
'x, y, z'
'-x, y+1/2, -z+1/2'
'-x, -y, -z'
'x, -y-1/2, z-1/2'

loop_
_atom_site_label
_atom_site_type_symbol
_atom_site_fract_x
_atom_site_fract_y
_atom_site_fract_z
_atom_site_U_iso_or_equiv
_atom_site_adp_type
_atom_site_occupancy
_atom_site_site_symmetry_order
_atom_site_calc_flag
_atom_site_refinement_flags_posn
_atom_site_refinement_flags_adp
_atom_site_refinement_flags_occupancy
_atom_site_disorder_assembly
_atom_site_disorder_group
C1 C 0.79303(12) 0.65321(13) 0.33154(12) 0.0152(3) Uani 1 1 d . . . . .
C2 C 0.92156(12) 0.66649(13) 0.37368(12) 0.0157(3) Uani 1 1 d . . . . .
C3 C 0.99022(12) 0.56128(13) 0.36331(13) 0.0171(3) Uani 1 1 d . . . . .
H3 H 1.0764 0.5716 0.3901 0.021 Uiso 1 1 calc R U . . .
C4 C 0.93055(12) 0.44161(13) 0.31326(12) 0.0167(3) Uani 1 1 d . . . . .
C5 C 0.80302(12) 0.42369(13) 0.26996(12) 0.0158(3) Uani 1 1 d . . . . .
C6 C 0.73713(12) 0.53320(13) 0.27945(12) 0.0160(3) Uani 1 1 d . . . . .
C7 C 0.68816(15) 0.79142(16) 0.48942(15) 0.0261(3) Uani 1 1 d . . . . .
H7A H 0.7533 0.7420 0.5615 0.039 Uiso 1 1 calc R U . . .
H7B H 0.6097 0.7415 0.4543 0.039 Uiso 1 1 calc R U . . .
H7C H 0.6771 0.8793 0.5185 0.039 Uiso 1 1 calc R U . . .
C8 C 0.61816(13) 0.90483(14) 0.22485(14) 0.0219(3) Uani 1 1 d . . . . .
H8A H 0.6476 0.9130 0.1624 0.033 Uiso 1 1 calc R U . . .
H8B H 0.6063 0.9941 0.2508 0.033 Uiso 1 1 calc R U . . .
H8C H 0.5388 0.8564 0.1865 0.033 Uiso 1 1 calc R U . . .
O1 O 1.08796(9) 0.84918(11) 0.48242(11) 0.0247(2) Uani 1 1 d D . . . .
O2 O 0.87397(9) 0.88946(9) 0.42734(9) 0.0196(2) Uani 1 1 d . . . . .
O3 O 0.63377(10) 0.24993(10) 0.24409(10) 0.0229(2) Uani 1 1 d . . . . .
O4 O 0.80870(10) 0.16997(10) 0.21529(12) 0.0276(2) Uani 1 1 d . . . . .
B1 B 0.96908(15) 0.81083(15) 0.43235(15) 0.0180(3) Uani 1 1 d . . . . .
Si1 Si 0.73400(3) 0.81293(3) 0.36512(3) 0.01592(10) Uani 1 1 d . . . . .
F1 F 0.61309(7) 0.52119(8) 0.23307(8) 0.02173(18) Uani 1 1 d . . . . .
F2 F 0.99895(8) 0.33898(8) 0.30862(8) 0.02276(19) Uani 1 1 d . . . . .
S1 S 0.72404(3) 0.27213(3) 0.20424(3) 0.01830(9) Uani 1 1 d . . . . .
H1A H 1.1023(17) 0.9243(12) 0.5153(17) 0.027 Uiso 1 1 d D U . . .
Cl1 Cl 0.62839(4) 0.32266(4) 0.01673(3) 0.03077(11) Uani 1 1 d . . . . .

loop_
_atom_site_aniso_label
_atom_site_aniso_U_11
_atom_site_aniso_U_22
_atom_site_aniso_U_33
_atom_site_aniso_U_23
_atom_site_aniso_U_13
_atom_site_aniso_U_12
C1 0.0165(6) 0.0138(6) 0.0158(6) -0.0002(5) 0.0083(5) -0.0013(5)
C2 0.0163(6) 0.0155(6) 0.0148(6) -0.0009(5) 0.0072(5) -0.0032(5)
C3 0.0146(6) 0.0186(6) 0.0182(6) -0.0012(5) 0.0081(5) -0.0022(5)
C4 0.0180(6) 0.0160(6) 0.0177(6) -0.0006(5) 0.0098(5) 0.0027(5)
C5 0.0180(6) 0.0124(6) 0.0167(6) -0.0023(5) 0.0083(5) -0.0029(5)
C6 0.0134(6) 0.0162(6) 0.0183(6) -0.0009(5) 0.0077(5) -0.0023(5)
C7 0.0258(7) 0.0295(8) 0.0260(7) -0.0028(6) 0.0150(6) 0.0008(6)
C8 0.0195(7) 0.0162(6) 0.0268(7) -0.0013(5) 0.0088(6) -0.0001(5)
O1 0.0177(5) 0.0198(5) 0.0347(6) -0.0117(4) 0.0111(4) -0.0062(4)
O2 0.0170(5) 0.0151(4) 0.0250(5) -0.0058(4) 0.0090(4) -0.0040(3)
O3 0.0255(5) 0.0161(5) 0.0335(6) -0.0029(4) 0.0192(5) -0.0043(4)
O4 0.0282(6) 0.0164(5) 0.0429(6) -0.0076(4) 0.0208(5) -0.0016(4)
B1 0.0183(7) 0.0164(7) 0.0190(7) -0.0028(6) 0.0088(6) -0.0030(6)
Si1 0.01480(18) 0.01325(17) 0.01950(18) -0.00359(13) 0.00814(15) -0.00203(12)
F1 0.0131(4) 0.0173(4) 0.0331(4) -0.0050(3) 0.0099(3) -0.0033(3)
F2 0.0188(4) 0.0185(4) 0.0304(4) -0.0052(3) 0.0115(4) 0.0029(3)
S1 0.02003(17) 0.01292(16) 0.02370(17) -0.00424(12) 0.01199(14) -0.00358(11)
Cl1 0.0310(2) 0.0357(2) 0.02069(17) -0.00694(14) 0.00865(15) -0.01387(15)

loop_
_atom_type_symbol
_atom_type_description
_atom_type_scat_dispersion_real
_atom_type_scat_dispersion_imag
_atom_type_scat_source
C C 0.0181 0.0091 'International Tables Vol C Tables 4.2.6.8 and 6.1.1.4'
H H 0.0000 0.0000 'International Tables Vol C Tables 4.2.6.8 and 6.1.1.4'
O O 0.0492 0.0322 'International Tables Vol C Tables 4.2.6.8 and 6.1.1.4'
B B 0.0090 0.0039 'International Tables Vol C Tables 4.2.6.8 and 6.1.1.4'
Si Si 0.2541 0.3302 'International Tables Vol C Tables 4.2.6.8 and 6.1.1.4'
F F 0.0727 0.0534 'International Tables Vol C Tables 4.2.6.8 and 6.1.1.4'
Cl Cl 0.3639 0.7018 'International Tables Vol C Tables 4.2.6.8 and 6.1.1.4'
S S 0.3331 0.5567 'International Tables Vol C Tables 4.2.6.8 and 6.1.1.4'

loop_
_exptl_crystal_face_index_h
_exptl_crystal_face_index_k
_exptl_crystal_face_index_l
_exptl_crystal_face_perp_dist
-1 6 1 0.0523
0 -6 0 0.0509
8 0 -2 0.0301
-8 0 2 0.0419
4 5 1 0.0485
-5 -6 2 0.0563
0 0 -7 0.0318
0 0 7 0.0366

loop_
_geom_angle_atom_site_label_1
_geom_angle_atom_site_label_2
_geom_angle_atom_site_label_3
_geom_angle
_geom_angle_site_symmetry_1
_geom_angle_site_symmetry_3
_geom_angle_publ_flag
C6 C1 C2 118.07(12) . . ?
C6 C1 Si1 133.01(10) . . ?
C2 C1 Si1 108.90(9) . . ?
C3 C2 C1 121.17(12) . . ?
C3 C2 B1 128.27(12) . . ?
C1 C2 B1 110.55(12) . . ?
C4 C3 C2 118.60(12) . . ?
C4 C3 H3 120.7 . . ?
C2 C3 H3 120.7 . . ?
F2 C4 C3 118.06(12) . . ?
F2 C4 C5 119.65(12) . . ?
C3 C4 C5 122.28(12) . . ?
C6 C5 C4 117.11(12) . . ?
C6 C5 S1 119.67(10) . . ?
C4 C5 S1 123.23(10) . . ?
F1 C6 C1 118.69(12) . . ?
F1 C6 C5 118.56(11) . . ?
C1 C6 C5 122.73(12) . . ?
Si1 C7 H7A 109.5 . . ?
Si1 C7 H7B 109.5 . . ?
H7A C7 H7B 109.5 . . ?
Si1 C7 H7C 109.5 . . ?
H7A C7 H7C 109.5 . . ?
H7B C7 H7C 109.5 . . ?
Si1 C8 H8A 109.5 . . ?
Si1 C8 H8B 109.5 . . ?
H8A C8 H8B 109.5 . . ?
Si1 C8 H8C 109.5 . . ?
H8A C8 H8C 109.5 . . ?
H8B C8 H8C 109.5 . . ?
B1 O1 H1A 114.1(13) . . ?
B1 O2 Si1 114.66(9) . . ?
O1 B1 O2 124.75(13) . . ?
O1 B1 C2 123.11(13) . . ?
O2 B1 C2 112.13(12) . . ?
O2 Si1 C8 110.33(6) . . ?
O2 Si1 C7 109.85(6) . . ?
C8 Si1 C7 113.26(7) . . ?
O2 Si1 C1 93.72(5) . . ?
C8 Si1 C1 115.91(6) . . ?
C7 Si1 C1 112.03(7) . . ?
O4 S1 O3 120.78(7) . . ?
O4 S1 C5 111.01(6) . . ?
O3 S1 C5 109.44(6) . . ?
O4 S1 Cl1 106.65(5) . . ?
O3 S1 Cl1 106.56(5) . . ?
C5 S1 Cl1 100.25(5) . . ?

loop_
_geom_bond_atom_site_label_1
_geom_bond_atom_site_label_2
_geom_bond_distance
_geom_bond_site_symmetry_2
_geom_bond_publ_flag
C1 C6 1.3737(18) . ?
C1 C2 1.4101(18) . ?
C1 Si1 1.8770(14) . ?
C2 C3 1.3911(19) . ?
C2 B1 1.5881(19) . ?
C3 C4 1.3798(19) . ?
C3 H3 0.9500 . ?
C4 F2 1.3443(15) . ?
C4 C5 1.4012(18) . ?
C5 C6 1.3986(18) . ?
C5 S1 1.7660(13) . ?
C6 F1 1.3491(15) . ?
C7 Si1 1.8438(16) . ?
C7 H7A 0.9800 . ?
C7 H7B 0.9800 . ?
C7 H7C 0.9800 . ?
C8 Si1 1.8378(15) . ?
C8 H8A 0.9800 . ?
C8 H8B 0.9800 . ?
C8 H8C 0.9800 . ?
O1 B1 1.3368(19) . ?
O1 H1A 0.827(9) . ?
O2 B1 1.3845(18) . ?
O2 Si1 1.6885(10) . ?
O3 S1 1.4209(11) . ?
O4 S1 1.4171(11) . ?
S1 Cl1 2.0328(5) . ?

loop_
_geom_hbond_atom_site_label_D
_geom_hbond_atom_site_label_H
_geom_hbond_atom_site_label_A
_geom_hbond_distance_DH
_geom_hbond_distance_HA
_geom_hbond_distance_DA
_geom_hbond_angle_DHA
_geom_hbond_site_symmetry_A
C3 H3 O4 0.95 2.51 3.2277(17) 132.7 2_755
O1 H1A O2 0.827(9) 1.958(10) 2.7814(14) 173.3(19) 3_776

loop_
_exptl_oxdiff_crystal_face_indexfrac_h
_exptl_oxdiff_crystal_face_indexfrac_k
_exptl_oxdiff_crystal_face_indexfrac_l
_exptl_oxdiff_crystal_face_x
_exptl_oxdiff_crystal_face_y
_exptl_oxdiff_crystal_face_z
-1.4991 5.9922 1.0287 -0.4540 -0.4630 0.6851
-0.0009 -5.9933 -0.0265 0.4045 0.2991 -0.7743
8.0113 -0.0091 -2.0188 0.6480 0.5841 0.5638
-8.0113 0.0091 2.0188 -0.6480 -0.5841 -0.5638
3.5123 4.9820 1.0099 0.1623 -0.1568 0.9415
-4.5041 -5.9921 1.9822 0.1408 -0.1056 -1.0682
-0.0247 0.0316 -6.9851 -0.8062 0.6089 -0.1853
0.0247 -0.0316 6.9851 0.8062 -0.6089 0.1853
